data_7232332
loop_
_publ_author_name
'Jones, Charlotte L.'
'Skelton, Jonathan M.'
'Parker, Stephen C.'
'Raithby, Paul R.'
'Walsh, Aron'
'Wilson, Chick C.'
'Thomas, Lynne H.'

_publ_section_title
;
 Living in the salt-cocrystal continuum: indecisive organic complexes with
 thermochromic behaviour
;
_journal_issue 10
_journal_name_full CrystEngComm
_journal_page_first 1626
_journal_paper_doi 10.1039/C8CE02066C
_journal_volume 21
_journal_year 2019
_chemical_formula_moiety 'C7N1Br1H8, C7N2O6H4'
_chemical_formula_sum 'C14 H12 Br N3 O6'
_chemical_formula_weight 398.18
_chemical_name_systematic '4-bromo-2-methylaniline 3,5-dinitrobenzoic acid'
_space_group_crystal_system triclinic
_space_group_IT_number 2
_space_group_name_Hall '-P 1'
_space_group_name_H-M_alt 'P -1'
_symmetry_space_group_name_Hall '-P 1'
_symmetry_space_group_name_H-M 'P -1'
_atom_sites_solution_hydrogens mixed
_audit_creation_method SHELXL-2014/7
_audit_update_record
;
2017-06-16 deposited with the CCDC.
2019-02-07 downloaded from the CCDC.
;
_cell_angle_alpha 87.048(4)
_cell_angle_beta 88.078(4)
_cell_angle_gamma 89.926(5)
_cell_formula_units_Z 2
_cell_length_a 7.1802(4)
_cell_length_b 7.2420(4)
_cell_length_c 14.7292(6)
_cell_measurement_reflns_used 3677
_cell_measurement_temperature 150.05(10)
_cell_measurement_theta_max 26.6220
_cell_measurement_theta_min 3.0680
_cell_volume 764.46(7)
_computing_structure_refinement 'SHELXL-2014/7 (Sheldrick, 2014)'
_diffrn_ambient_temperature 150.05(10)
_diffrn_measured_fraction_theta_full 0.999
_diffrn_measured_fraction_theta_max 0.887
_diffrn_measurement_device_type 'Gemini ultra'
_diffrn_radiation_type MoK\a
_diffrn_radiation_wavelength 0.71073
_diffrn_reflns_av_R_equivalents 0.0452
_diffrn_reflns_av_unetI/netI 0.0724
_diffrn_reflns_Laue_measured_fraction_full 0.999
_diffrn_reflns_Laue_measured_fraction_max 0.887
_diffrn_reflns_limit_h_max 8
_diffrn_reflns_limit_h_min -9
_diffrn_reflns_limit_k_max 10
_diffrn_reflns_limit_k_min -9
_diffrn_reflns_limit_l_max 20
_diffrn_reflns_limit_l_min -20
_diffrn_reflns_number 11434
_diffrn_reflns_point_group_measured_fraction_full 0.999
_diffrn_reflns_point_group_measured_fraction_max 0.887
_diffrn_reflns_theta_full 25.242
_diffrn_reflns_theta_max 30.410
_diffrn_reflns_theta_min 2.816
_exptl_absorpt_coefficient_mu 2.727
_exptl_absorpt_correction_T_max 1.00000
_exptl_absorpt_correction_T_min 0.90875
_exptl_absorpt_correction_type multi-scan
_exptl_absorpt_process_details
;
CrysAlisPro, Agilent Technologies,
Version 1.171.37.31 (release 14-01-2014 CrysAlis171 .NET)
(compiled Jan 14 2014,18:38:05)
Empirical absorption correction using spherical harmonics,
 implemented in SCALE3 ABSPACK scaling algorithm.
;
_exptl_crystal_colour orange
_exptl_crystal_density_diffrn 1.730
_exptl_crystal_description block
_exptl_crystal_F_000 400
_exptl_crystal_recrystallization_method 'Re-crystallisation from solvent: methanol'
_exptl_crystal_size_max 0.2
_exptl_crystal_size_mid 0.2
_exptl_crystal_size_min 0.15
_refine_diff_density_max 1.339
_refine_diff_density_min -0.839
_refine_diff_density_rms 0.099
_refine_ls_extinction_method none
_refine_ls_goodness_of_fit_ref 1.068
_refine_ls_hydrogen_treatment mixed
_refine_ls_matrix_type full
_refine_ls_number_parameters 230
_refine_ls_number_reflns 4107
_refine_ls_number_restraints 1
_refine_ls_restrained_S_all 1.068
_refine_ls_R_factor_all 0.0766
_refine_ls_R_factor_gt 0.0490
_refine_ls_shift/su_max 0.001
_refine_ls_shift/su_mean 0.000
_refine_ls_structure_factor_coef Fsqd
_refine_ls_weighting_details 'w=1/[\s^2^(Fo^2^)+(0.0381P)^2^+0.0840P] where P=(Fo^2^+2Fc^2^)/3'
_refine_ls_weighting_scheme calc
_refine_ls_wR_factor_gt 0.0926
_refine_ls_wR_factor_ref 0.1058
_reflns_Friedel_coverage 0.000
_reflns_number_gt 3061
_reflns_number_total 4107
_reflns_threshold_expression 'I > 2\s(I)'
_cod_data_source_file c8ce02066c2.cif
_cod_data_source_block 4Br2MA_35DNBA_23
_cod_depositor_comments 'Adding full bibliography for 7232328--7232334.cif.'
_cod_database_code 7232332
_shelx_shelxl_version_number 2014/7
_shelx_space_group_comment
;
The symmetry employed for this shelxl refinement is uniquely defined
by the following loop, which should always be used as a source of
symmetry information in preference to the above space-group names.
They are only intended as comments.
;

loop_
_space_group_symop_operation_xyz
'x, y, z'
'-x, -y, -z'

loop_
_atom_site_label
_atom_site_type_symbol
_atom_site_fract_x
_atom_site_fract_y
_atom_site_fract_z
_atom_site_U_iso_or_equiv
_atom_site_adp_type
_atom_site_occupancy
_atom_site_site_symmetry_order
_atom_site_calc_flag
_atom_site_refinement_flags_posn
_atom_site_refinement_flags_adp
Br1 Br 0.25277(5) 0.63043(4) 0.45892(2) 0.03263(13) Uani 1 1 d . .
C1 C 0.1504(4) 0.8071(4) 0.1555(2) 0.0205(6) Uani 1 1 d . .
C2 C 0.0051(4) 0.8274(4) 0.2205(2) 0.0181(6) Uani 1 1 d . .
C3 C 0.0387(4) 0.7755(4) 0.3116(2) 0.0210(6) Uani 1 1 d . .
H3 H -0.0554 0.7875 0.3558 0.025 Uiso 1 1 calc R U
C4 C 0.2105(5) 0.7066(4) 0.33599(19) 0.0206(6) Uani 1 1 d . .
C5 C 0.3533(4) 0.6884(4) 0.2715(2) 0.0228(7) Uani 1 1 d . .
H5 H 0.4687 0.6424 0.2885 0.027 Uiso 1 1 calc R U
C6 C 0.3222(4) 0.7395(4) 0.1816(2) 0.0224(7) Uani 1 1 d . .
H6 H 0.4177 0.7283 0.1380 0.027 Uiso 1 1 calc R U
C7 C -0.1813(4) 0.9013(4) 0.1918(2) 0.0298(8) Uani 1 1 d . .
H7B H -0.1637 1.0151 0.1562 0.045 Uiso 1 1 calc R U
H7A H -0.2581 0.9230 0.2447 0.045 Uiso 1 1 calc R U
H7C H -0.2408 0.8127 0.1560 0.045 Uiso 1 1 calc R U
N1 N 0.1215(5) 0.8662(4) 0.06484(19) 0.0309(7) Uani 1 1 d . .
H1A H 0.003(6) 0.855(5) 0.049(3) 0.057(13) Uiso 1 1 d . .
H1B H 0.210(5) 0.831(4) 0.030(2) 0.022(9) Uiso 1 1 d . .
H1 H 1.349(5) 0.068(5) 0.519(2) 0.055(13) Uiso 1 1 d D .
C8 C 1.3764(4) 0.1079(4) 0.39859(19) 0.0170(6) Uani 1 1 d . .
C9 C 1.2773(4) 0.1878(4) 0.31785(18) 0.0162(6) Uani 1 1 d . .
C10 C 1.3693(4) 0.1864(4) 0.23303(19) 0.0170(6) Uani 1 1 d . .
H10 H 1.4886 0.1372 0.2272 0.020 Uiso 1 1 calc R U
C11 C 1.2801(4) 0.2593(4) 0.15800(19) 0.0189(6) Uani 1 1 d . .
C12 C 1.1026(4) 0.3325(4) 0.16293(19) 0.0181(6) Uani 1 1 d . .
H12 H 1.0450 0.3821 0.1115 0.022 Uiso 1 1 calc R U
C13 C 1.0150(4) 0.3287(4) 0.24743(19) 0.0173(6) Uani 1 1 d . .
C14 C 1.0984(4) 0.2586(4) 0.32583(19) 0.0179(6) Uani 1 1 d . .
H14 H 1.0358 0.2592 0.3821 0.021 Uiso 1 1 calc R U
O2 O 1.5337(3) 0.0444(3) 0.38969(13) 0.0227(5) Uani 1 1 d . .
O1 O 1.2803(3) 0.1116(3) 0.47496(14) 0.0251(5) Uani 1 1 d D .
N2 N 1.3781(4) 0.2612(4) 0.06866(17) 0.0270(6) Uani 1 1 d . .
O3 O 1.5258(3) 0.1771(3) 0.06382(15) 0.0367(6) Uani 1 1 d . .
O4 O 1.3067(4) 0.3441(4) 0.00436(15) 0.0427(7) Uani 1 1 d . .
N3 N 0.8232(4) 0.4009(3) 0.25418(17) 0.0206(5) Uani 1 1 d . .
O5 O 0.7460(3) 0.4425(3) 0.18296(15) 0.0296(5) Uani 1 1 d . .
O6 O 0.7514(3) 0.4155(3) 0.32926(15) 0.0338(6) Uani 1 1 d . .

loop_
_atom_site_aniso_label
_atom_site_aniso_U_11
_atom_site_aniso_U_22
_atom_site_aniso_U_33
_atom_site_aniso_U_23
_atom_site_aniso_U_13
_atom_site_aniso_U_12
Br1 0.0452(3) 0.0293(2) 0.02326(18) 0.00444(13) -0.00774(15) -0.00298(15)
C1 0.0222(17) 0.0178(14) 0.0216(15) 0.0004(11) -0.0033(12) -0.0025(12)
C2 0.0145(16) 0.0132(13) 0.0267(15) -0.0022(11) -0.0028(12) 0.0006(11)
C3 0.0171(17) 0.0177(14) 0.0280(16) -0.0025(12) 0.0051(13) -0.0011(12)
C4 0.0281(18) 0.0148(14) 0.0189(14) 0.0012(11) -0.0051(13) -0.0016(12)
C5 0.0164(17) 0.0203(15) 0.0318(17) -0.0015(12) -0.0049(13) 0.0037(12)
C6 0.0175(17) 0.0216(15) 0.0277(16) -0.0003(12) 0.0033(13) 0.0016(12)
C7 0.0132(17) 0.0265(17) 0.050(2) -0.0063(15) -0.0040(15) 0.0040(13)
N1 0.0258(18) 0.0445(18) 0.0220(15) 0.0015(12) 0.0006(13) 0.0067(14)
C8 0.0169(16) 0.0147(14) 0.0197(14) -0.0021(11) -0.0043(12) 0.0026(11)
C9 0.0183(16) 0.0124(13) 0.0183(14) -0.0017(10) -0.0052(12) 0.0004(11)
C10 0.0151(16) 0.0150(14) 0.0214(14) -0.0014(11) -0.0050(12) 0.0027(11)
C11 0.0227(17) 0.0178(14) 0.0163(14) -0.0022(11) -0.0001(12) -0.0001(12)
C12 0.0210(17) 0.0155(13) 0.0179(14) 0.0035(11) -0.0079(12) 0.0017(12)
C13 0.0181(16) 0.0127(13) 0.0213(14) -0.0009(11) -0.0065(12) -0.0009(11)
C14 0.0204(16) 0.0151(14) 0.0181(14) 0.0003(11) -0.0025(12) -0.0009(12)
O2 0.0213(13) 0.0272(11) 0.0196(10) 0.0007(8) -0.0061(9) 0.0066(9)
O1 0.0252(13) 0.0331(12) 0.0168(11) 0.0032(9) -0.0028(9) 0.0106(10)
N2 0.0297(17) 0.0313(15) 0.0198(13) -0.0006(11) -0.0005(12) 0.0033(12)
O3 0.0292(15) 0.0532(15) 0.0274(13) -0.0029(11) 0.0027(11) 0.0144(12)
O4 0.0430(17) 0.0641(17) 0.0195(12) 0.0114(11) -0.0011(11) 0.0182(13)
N3 0.0179(14) 0.0185(12) 0.0251(14) 0.0046(10) -0.0042(11) 0.0016(10)
O5 0.0218(13) 0.0388(13) 0.0282(12) 0.0043(10) -0.0095(10) 0.0078(10)
O6 0.0232(14) 0.0501(15) 0.0268(12) 0.0071(11) 0.0032(10) 0.0104(11)

loop_
_atom_type_symbol
_atom_type_description
_atom_type_scat_dispersion_real
_atom_type_scat_dispersion_imag
_atom_type_scat_source
C C 0.0033 0.0016 'International Tables Vol C Tables 4.2.6.8 and 6.1.1.4'
H H 0.0000 0.0000 'International Tables Vol C Tables 4.2.6.8 and 6.1.1.4'
N N 0.0061 0.0033 'International Tables Vol C Tables 4.2.6.8 and 6.1.1.4'
O O 0.0106 0.0060 'International Tables Vol C Tables 4.2.6.8 and 6.1.1.4'
Br Br -0.2901 2.4595 'International Tables Vol C Tables 4.2.6.8 and 6.1.1.4'

loop_
_geom_angle_atom_site_label_1
_geom_angle_atom_site_label_2
_geom_angle_atom_site_label_3
_geom_angle
C6 C1 N1 120.7(3)
C6 C1 C2 120.4(3)
N1 C1 C2 118.8(3)
C3 C2 C1 118.2(3)
C3 C2 C7 121.6(3)
C1 C2 C7 120.2(3)
C4 C3 C2 120.5(3)
C3 C4 C5 120.9(3)
C3 C4 Br1 120.2(2)
C5 C4 Br1 118.9(2)
C6 C5 C4 119.2(3)
C5 C6 C1 120.8(3)
O2 C8 O1 125.3(3)
O2 C8 C9 120.5(3)
O1 C8 C9 114.2(3)
C14 C9 C10 120.4(3)
C14 C9 C8 121.7(3)
C10 C9 C8 118.0(3)
C11 C10 C9 118.7(3)
C10 C11 C12 122.9(3)
C10 C11 N2 118.8(3)
C12 C11 N2 118.3(3)
C13 C12 C11 116.8(3)
C12 C13 C14 123.0(3)
C12 C13 N3 117.9(3)
C14 C13 N3 119.1(3)
C9 C14 C13 118.3(3)
O4 N2 O3 124.4(3)
O4 N2 C11 118.3(3)
O3 N2 C11 117.2(3)
O6 N3 O5 124.0(3)
O6 N3 C13 118.4(2)
O5 N3 C13 117.5(2)

loop_
_geom_bond_atom_site_label_1
_geom_bond_atom_site_label_2
_geom_bond_distance
Br1 C4 1.900(3)
C1 C6 1.386(4)
C1 N1 1.404(4)
C1 C2 1.404(4)
C2 C3 1.403(4)
C2 C7 1.507(4)
C3 C4 1.382(4)
C4 C5 1.385(4)
C5 C6 1.382(4)
C8 O2 1.225(3)
C8 O1 1.301(3)
C8 C9 1.496(4)
C9 C14 1.386(4)
C9 C10 1.394(4)
C10 C11 1.377(4)
C11 C12 1.381(4)
C11 N2 1.471(4)
C12 C13 1.375(4)
C13 C14 1.391(4)
C13 N3 1.474(4)
N2 O4 1.222(3)
N2 O3 1.224(3)
N3 O6 1.214(3)
N3 O5 1.227(3)

loop_
_geom_hbond_atom_site_label_D
_geom_hbond_atom_site_label_H
_geom_hbond_atom_site_label_A
_geom_hbond_distance_DH
_geom_hbond_distance_HA
_geom_hbond_distance_DA
_geom_hbond_angle_DHA
_geom_hbond_site_symmetry_A
N1 H1B O3 0.85(3) 2.31(3) 3.136(4) 164(3) 2_765
O1 H1 O2 0.872(19) 1.77(2) 2.641(3) 172(4) 2_856
